data_7231707
loop_
_publ_author_name
'Adonin, Sergey A.'
'Gorokh, Igor D.'
'Novikov, Alexander S.'
'Samsonenko, Denis G.'
'Yushina, Irina V.'
'Sokolov, Maxim N.'
'Fedin, Vladimir P.'

_publ_section_title
;
 Halobismuthates with halopyridinium cations: appearance or non-appearance
 of unusual colouring
;
_journal_issue 48
_journal_name_full CrystEngComm
_journal_page_first 7766
_journal_paper_doi 10.1039/C8CE01749B
_journal_volume 20
_journal_year 2018
_chemical_absolute_configuration unk
_chemical_formula_sum 'C18 H25 Bi2 Br12 N3 O2'
_chemical_formula_weight 1692.29
_space_group_crystal_system monoclinic
_space_group_IT_number 4
_space_group_name_Hall 'P 2yb'
_space_group_name_H-M_alt 'P 1 21 1'
_symmetry_space_group_name_Hall 'P 2yb'
_symmetry_space_group_name_H-M 'P 1 21 1'
_atom_sites_solution_hydrogens geom
_atom_sites_solution_primary dual
_atom_sites_solution_secondary difmap
_audit_creation_method SHELXL-2017/1
_audit_update_record
;
2018-08-24 deposited with the CCDC.
2018-10-26 downloaded from the CCDC.
;
_cell_angle_alpha 90
_cell_angle_beta 99.969(8)
_cell_angle_gamma 90
_cell_formula_units_Z 2
_cell_length_a 8.1878(7)
_cell_length_b 12.1235(9)
_cell_length_c 19.5314(15)
_cell_measurement_reflns_used 3122
_cell_measurement_temperature 130(2)
_cell_measurement_theta_max 28.64
_cell_measurement_theta_min 3.97
_cell_volume 1909.5(3)
_computing_cell_refinement 'CrysAlisPro 1.171.38.41 (Rigaku OD, 2015)'
_computing_data_collection 'CrysAlisPro 1.171.38.41 (Rigaku OD, 2015)'
_computing_data_reduction 'CrysAlisPro 1.171.38.41 (Rigaku OD, 2015)'
_computing_molecular_graphics 'ShelXle (H\"ubschle, 2011)'
_computing_publication_material 'CIFTAB-2014 (Sheldrick, 2015)'
_computing_structure_refinement 'SHELXL-2017 (Sheldrick, 2015)'
_computing_structure_solution 'SHELXT-2014 (Sheldrick, 2015)'
_diffrn_ambient_temperature 130(2)
_diffrn_detector 'CCD plate'
_diffrn_detector_area_resol_mean 10.6168
_diffrn_detector_type AtlasS2
_diffrn_measured_fraction_theta_full 0.997
_diffrn_measured_fraction_theta_max 0.845
_diffrn_measurement_device 'four-circle diffractometer'
_diffrn_measurement_device_type 'New Xcalibur, AtlasS2'
_diffrn_measurement_method '\w scans'
_diffrn_radiation_monochromator graphite
_diffrn_radiation_probe x-ray
_diffrn_radiation_source 'fine-focus sealed tube'
_diffrn_radiation_type MoK\a
_diffrn_radiation_wavelength 0.71073
_diffrn_reflns_av_R_equivalents 0.0427
_diffrn_reflns_av_unetI/netI 0.0857
_diffrn_reflns_Laue_measured_fraction_full 0.997
_diffrn_reflns_Laue_measured_fraction_max 0.845
_diffrn_reflns_limit_h_max 10
_diffrn_reflns_limit_h_min -9
_diffrn_reflns_limit_k_max 16
_diffrn_reflns_limit_k_min -16
_diffrn_reflns_limit_l_max 25
_diffrn_reflns_limit_l_min -19
_diffrn_reflns_number 9858
_diffrn_reflns_point_group_measured_fraction_full 0.997
_diffrn_reflns_point_group_measured_fraction_max 0.844
_diffrn_reflns_theta_full 25.500
_diffrn_reflns_theta_max 29.041
_diffrn_reflns_theta_min 3.361
_diffrn_source 'sealed X-ray tube'
_exptl_absorpt_coefficient_mu 21.780
_exptl_absorpt_correction_T_max 1.00000
_exptl_absorpt_correction_T_min 0.36481
_exptl_absorpt_correction_type multi-scan
_exptl_absorpt_process_details
;
CrysAlisPro 1.171.38.41 (Rigaku Oxford Diffraction, 2015)
Empirical absorption correction using spherical harmonics,
implemented in SCALE3 ABSPACK scaling algorithm.
;
_exptl_crystal_colour colorless
_exptl_crystal_density_diffrn 2.943
_exptl_crystal_description block
_exptl_crystal_F_000 1512
_exptl_crystal_size_max 0.46
_exptl_crystal_size_mid 0.25
_exptl_crystal_size_min 0.17
_refine_diff_density_max 1.564
_refine_diff_density_min -2.303
_refine_diff_density_rms 0.281
_refine_ls_abs_structure_details
;
 Refined as an inversion twin.
;
_refine_ls_abs_structure_Flack 0.307(13)
_refine_ls_extinction_method none
_refine_ls_goodness_of_fit_ref 1.078
_refine_ls_hydrogen_treatment constr
_refine_ls_matrix_type full
_refine_ls_number_parameters 338
_refine_ls_number_reflns 6912
_refine_ls_number_restraints 121
_refine_ls_restrained_S_all 1.073
_refine_ls_R_factor_all 0.0533
_refine_ls_R_factor_gt 0.0481
_refine_ls_shift/su_max 0.000
_refine_ls_shift/su_mean 0.000
_refine_ls_structure_factor_coef Fsqd
_refine_ls_weighting_details 'w=1/[\s^2^(Fo^2^)+(0.0348P)^2^] where P=(Fo^2^+2Fc^2^)/3'
_refine_ls_weighting_scheme calc
_refine_ls_wR_factor_gt 0.0991
_refine_ls_wR_factor_ref 0.1050
_reflns_Friedel_coverage 0.911
_reflns_Friedel_fraction_full 0.999
_reflns_Friedel_fraction_max 0.843
_reflns_number_gt 6447
_reflns_number_total 6912
_reflns_threshold_expression >2\s(I)
_cod_data_source_file c8ce01749b2.cif
_cod_data_source_block IG355-1
_cod_depositor_comments 'Adding full bibliography for 7231701--7231709.cif.'
_cod_database_code 7231707
_shelx_shelxl_version_number 2017/1
_shelx_space_group_comment
;
The symmetry employed for this shelxl refinement is uniquely defined
by the following loop, which should always be used as a source of
symmetry information in preference to the above space-group names.
They are only intended as comments.
;
_shelx_estimated_absorpt_t_min 0.036
_shelx_estimated_absorpt_t_max 0.119

loop_
_space_group_symop_operation_xyz
'x, y, z'
'-x, y+1/2, -z'

loop_
_atom_site_label
_atom_site_type_symbol
_atom_site_fract_x
_atom_site_fract_y
_atom_site_fract_z
_atom_site_U_iso_or_equiv
_atom_site_adp_type
_atom_site_occupancy
_atom_site_site_symmetry_order
_atom_site_calc_flag
_atom_site_refinement_flags_posn
_atom_site_refinement_flags_adp
Bi1 Bi 0.65872(8) 0.73541(5) 0.31831(4) 0.01422(16) Uani 1 1 d . .
Bi2 Bi 0.66023(8) 0.52374(5) 0.16208(4) 0.01397(16) Uani 1 1 d . .
Br11 Br 0.7381(3) 0.67078(17) 0.45421(11) 0.0245(5) Uani 1 1 d . .
Br12 Br 0.8857(2) 0.91604(17) 0.34458(11) 0.0215(4) Uani 1 1 d . .
Br13 Br 0.3937(2) 0.85864(16) 0.34253(11) 0.0196(4) Uani 1 1 d . .
Br14 Br 0.6232(2) 0.77164(15) 0.16232(10) 0.0183(4) Uani 1 1 d . .
Br15 Br 0.4379(2) 0.55166(15) 0.27321(10) 0.0201(4) Uani 1 1 d . .
Br16 Br 0.9158(2) 0.57585(17) 0.28867(11) 0.0222(4) Uani 1 1 d . .
Br17 Br 0.6883(2) 0.30124(15) 0.17902(11) 0.0223(5) Uani 1 1 d . .
Br18 Br 0.8954(3) 0.53739(17) 0.08164(12) 0.0278(5) Uani 1 1 d . .
Br19 Br 0.4107(3) 0.50507(18) 0.04993(13) 0.0368(6) Uani 1 1 d . .
N1 N 0.0370(18) 0.8682(12) 0.1950(9) 0.017(3) Uani 1 1 d . U
H1 H 0.011189 0.888683 0.234984 0.021 Uiso 1 1 calc R U
C11 C -0.015(2) 0.9257(15) 0.1400(11) 0.018(3) Uani 1 1 d . U
C12 C 0.013(2) 0.8961(15) 0.0725(12) 0.022(3) Uani 1 1 d . U
H12 H -0.034265 0.935330 0.031721 0.026 Uiso 1 1 calc R U
C13 C 0.119(2) 0.8017(15) 0.0711(11) 0.021(3) Uani 1 1 d . U
C14 C 0.171(2) 0.7449(16) 0.1318(10) 0.018(3) Uani 1 1 d . U
H14 H 0.237672 0.680985 0.130665 0.022 Uiso 1 1 calc R U
C15 C 0.131(2) 0.7758(15) 0.1921(11) 0.020(3) Uani 1 1 d . U
H15 H 0.168587 0.734042 0.233005 0.024 Uiso 1 1 calc R U
C16 C 0.156(3) 0.7611(15) -0.0125(11) 0.026(4) Uani 1 1 d . U
H16A H 0.169179 0.680820 -0.013712 0.039 Uiso 1 1 calc R U
H16B H 0.256668 0.796889 -0.022132 0.039 Uiso 1 1 calc R U
H16C H 0.061274 0.783185 -0.047837 0.039 Uiso 1 1 calc R U
Br1 Br -0.1347(3) 1.05664(17) 0.14992(13) 0.0304(5) Uani 1 1 d . .
N2 N 0.269(2) 0.2263(16) 0.1513(10) 0.033(4) Uani 1 1 d . .
H2 H 0.297323 0.225654 0.109757 0.039 Uiso 1 1 calc R U
C21 C 0.303(2) 0.1408(17) 0.1929(12) 0.023(4) Uani 1 1 d . U
C22 C 0.265(2) 0.1390(18) 0.2572(13) 0.029(3) Uani 1 1 d . U
H22 H 0.294800 0.076934 0.286379 0.035 Uiso 1 1 calc R U
C23 C 0.184(2) 0.2265(19) 0.2810(12) 0.031(3) Uani 1 1 d . U
C24 C 0.144(3) 0.3216(18) 0.2360(13) 0.034(6) Uani 1 1 d . .
H24 H 0.087410 0.383928 0.250016 0.041 Uiso 1 1 calc R U
C25 C 0.191(3) 0.3166(19) 0.1731(12) 0.028(5) Uani 1 1 d . .
H25 H 0.168765 0.378025 0.142674 0.033 Uiso 1 1 calc R U
C26 C 0.142(3) 0.232(2) 0.3518(12) 0.035(4) Uani 1 1 d . U
H26A H 0.124964 0.309190 0.363848 0.052 Uiso 1 1 calc R U
H26B H 0.233633 0.200917 0.385287 0.052 Uiso 1 1 calc R U
H26C H 0.040818 0.189870 0.353160 0.052 Uiso 1 1 calc R U
Br2 Br 0.4166(3) 0.0228(2) 0.16023(15) 0.0423(7) Uani 1 1 d . .
N3 N 0.7907(17) 0.2355(14) 0.4886(8) 0.018(2) Uani 1 1 d . U
H3 H 0.838988 0.297620 0.480090 0.022 Uiso 1 1 calc R U
C31 C 0.694(2) 0.1817(16) 0.4356(11) 0.019(3) Uani 1 1 d . U
C32 C 0.614(2) 0.0872(16) 0.4470(11) 0.020(3) Uani 1 1 d . U
H32 H 0.540760 0.051581 0.410562 0.025 Uiso 1 1 calc R U
C33 C 0.643(2) 0.0437(16) 0.5156(11) 0.020(3) Uani 1 1 d . U
C34 C 0.742(2) 0.1019(16) 0.5660(11) 0.022(3) Uani 1 1 d . U
H34 H 0.760235 0.074125 0.612173 0.026 Uiso 1 1 calc R U
C35 C 0.814(2) 0.1966(17) 0.5531(11) 0.020(3) Uani 1 1 d . U
H35 H 0.881436 0.235672 0.589700 0.024 Uiso 1 1 calc R U
C36 C 0.562(2) -0.0606(16) 0.5326(11) 0.023(4) Uani 1 1 d . U
H36A H 0.548701 -0.059481 0.581533 0.034 Uiso 1 1 calc R U
H36B H 0.630576 -0.123699 0.524373 0.034 Uiso 1 1 calc R U
H36C H 0.452439 -0.067115 0.503053 0.034 Uiso 1 1 calc R U
Br3 Br 0.6722(3) 0.2447(2) 0.34735(12) 0.0340(5) Uani 1 1 d . .
O1 O 0.324(2) 0.2373(17) 0.0221(10) 0.062(5) Uani 1 1 d . U
O2 O 0.9599(17) 0.4265(12) 0.4779(9) 0.032(4) Uani 1 1 d . .

loop_
_atom_site_aniso_label
_atom_site_aniso_U_11
_atom_site_aniso_U_22
_atom_site_aniso_U_33
_atom_site_aniso_U_23
_atom_site_aniso_U_13
_atom_site_aniso_U_12
Bi1 0.0190(3) 0.0148(3) 0.0081(4) -0.0015(3) 0.0004(3) 0.0008(3)
Bi2 0.0210(3) 0.0132(3) 0.0071(3) -0.0008(3) 0.0008(3) 0.0017(3)
Br11 0.0332(11) 0.0279(11) 0.0121(11) 0.0029(9) 0.0031(9) 0.0013(9)
Br12 0.0267(10) 0.0200(9) 0.0162(11) -0.0009(8) -0.0001(8) -0.0042(9)
Br13 0.0207(9) 0.0191(9) 0.0179(11) -0.0045(9) -0.0001(8) 0.0019(8)
Br14 0.0244(9) 0.0150(9) 0.0152(11) 0.0020(8) 0.0029(8) 0.0012(8)
Br15 0.0271(10) 0.0203(10) 0.0142(10) -0.0039(8) 0.0067(8) -0.0057(8)
Br16 0.0221(10) 0.0272(10) 0.0150(11) -0.0062(9) -0.0030(8) 0.0063(8)
Br17 0.0318(11) 0.0149(9) 0.0203(12) 0.0027(9) 0.0049(9) 0.0019(8)
Br18 0.0366(11) 0.0248(11) 0.0266(12) -0.0030(10) 0.0184(10) -0.0011(9)
Br19 0.0429(12) 0.0289(12) 0.0293(14) 0.0001(11) -0.0196(10) 0.0049(10)
N1 0.023(5) 0.012(5) 0.017(6) 0.006(5) 0.003(5) 0.000(5)
C11 0.022(5) 0.014(5) 0.018(6) 0.006(5) 0.004(5) 0.004(5)
C12 0.029(5) 0.015(5) 0.021(6) 0.006(5) 0.004(5) 0.002(5)
C13 0.028(5) 0.013(5) 0.022(6) 0.005(5) 0.006(5) 0.006(5)
C14 0.022(5) 0.011(5) 0.021(6) 0.006(5) 0.004(5) 0.003(5)
C15 0.026(5) 0.013(5) 0.021(6) 0.006(5) 0.003(5) -0.002(5)
C16 0.033(7) 0.015(6) 0.027(7) 0.007(6) 0.000(6) 0.013(6)
Br1 0.0331(11) 0.0290(12) 0.0298(13) -0.0012(10) 0.0078(10) 0.0046(9)
N2 0.032(10) 0.039(11) 0.026(11) 0.005(10) 0.004(8) 0.011(10)
C21 0.019(7) 0.017(7) 0.032(9) -0.002(7) 0.001(7) 0.007(6)
C22 0.027(7) 0.026(6) 0.033(8) -0.002(7) 0.000(6) 0.002(6)
C23 0.030(7) 0.029(7) 0.032(8) -0.007(7) 0.002(6) 0.000(6)
C24 0.038(13) 0.029(12) 0.038(16) -0.022(12) 0.012(12) -0.008(10)
C25 0.035(12) 0.028(11) 0.017(12) 0.015(10) -0.004(10) 0.005(10)
C26 0.030(8) 0.042(9) 0.030(9) -0.009(9) -0.001(7) -0.007(8)
Br2 0.0345(12) 0.0252(11) 0.071(2) -0.0166(14) 0.0211(12) 0.0013(11)
N3 0.019(5) 0.023(5) 0.011(5) -0.003(5) -0.001(5) 0.003(5)
C31 0.022(6) 0.021(6) 0.013(6) -0.004(5) -0.002(5) 0.006(5)
C32 0.024(5) 0.020(6) 0.016(6) -0.007(5) -0.001(5) 0.003(5)
C33 0.023(5) 0.022(5) 0.013(5) -0.009(5) -0.001(5) 0.000(5)
C34 0.024(6) 0.028(6) 0.011(6) -0.003(5) -0.001(5) -0.004(5)
C35 0.021(5) 0.027(6) 0.012(6) -0.002(5) 0.002(5) 0.000(5)
C36 0.028(7) 0.022(7) 0.016(7) -0.015(6) -0.003(6) -0.003(6)
Br3 0.0472(12) 0.0364(12) 0.0150(11) 0.0091(11) -0.0043(10) -0.0079(11)
O1 0.087(10) 0.061(9) 0.044(9) -0.014(8) 0.024(8) -0.015(9)
O2 0.035(8) 0.019(7) 0.042(11) 0.006(7) 0.006(8) -0.005(7)

loop_
_atom_type_symbol
_atom_type_description
_atom_type_scat_dispersion_real
_atom_type_scat_dispersion_imag
_atom_type_scat_source
C C 0.0033 0.0016 'International Tables Vol C Tables 4.2.6.8 and 6.1.1.4'
H H 0.0000 0.0000 'International Tables Vol C Tables 4.2.6.8 and 6.1.1.4'
N N 0.0061 0.0033 'International Tables Vol C Tables 4.2.6.8 and 6.1.1.4'
O O 0.0106 0.0060 'International Tables Vol C Tables 4.2.6.8 and 6.1.1.4'
Br Br -0.2901 2.4595 'International Tables Vol C Tables 4.2.6.8 and 6.1.1.4'
Bi Bi -4.1077 10.2566 'International Tables Vol C Tables 4.2.6.8 and 6.1.1.4'

loop_
_geom_angle_atom_site_label_1
_geom_angle_atom_site_label_2
_geom_angle_atom_site_label_3
_geom_angle
_geom_angle_publ_flag
Br11 Bi1 Br12 90.42(6) yes
Br11 Bi1 Br13 92.91(6) yes
Br11 Bi1 Br14 168.12(6) yes
Br11 Bi1 Br15 96.05(6) yes
Br11 Bi1 Br16 86.88(6) yes
Br12 Bi1 Br14 90.90(6) yes
Br12 Bi1 Br15 172.48(6) yes
Br12 Bi1 Br16 94.17(6) yes
Br13 Bi1 Br12 93.48(6) yes
Br13 Bi1 Br14 98.78(6) yes
Br13 Bi1 Br15 90.03(6) yes
Br13 Bi1 Br16 172.34(6) yes
Br15 Bi1 Br14 81.98(6) yes
Br15 Bi1 Br16 82.38(6) yes
Br16 Bi1 Br14 81.25(6) yes
Br14 Bi2 Br15 79.51(5) yes
Br16 Bi2 Br14 81.14(6) yes
Br16 Bi2 Br15 79.07(6) yes
Br17 Bi2 Br14 172.72(6) yes
Br17 Bi2 Br15 94.07(6) yes
Br17 Bi2 Br16 94.35(6) yes
Br17 Bi2 Br19 92.92(7) yes
Br18 Bi2 Br14 91.26(6) yes
Br18 Bi2 Br15 166.63(6) yes
Br18 Bi2 Br16 90.04(7) yes
Br18 Bi2 Br17 94.47(6) yes
Br18 Bi2 Br19 92.77(8) yes
Br19 Bi2 Br14 91.28(6) yes
Br19 Bi2 Br15 97.04(7) yes
Br19 Bi2 Br16 171.97(7) yes
Bi2 Br14 Bi1 82.28(5) yes
Bi1 Br15 Bi2 83.42(5) yes
Bi1 Br16 Bi2 83.25(5) yes
C11 N1 H1 119.5 ?
C11 N1 C15 121.1(18) ?
C15 N1 H1 119.5 ?
N1 C11 C12 123.6(18) ?
N1 C11 Br1 118.0(15) ?
C12 C11 Br1 118.4(15) ?
C11 C12 H12 122.8 ?
C11 C12 C13 114.3(19) ?
C13 C12 H12 122.8 ?
C12 C13 C16 115.7(17) ?
C14 C13 C12 118.6(19) ?
C14 C13 C16 125.4(16) ?
C13 C14 H14 118.7 ?
C15 C14 C13 122.6(18) ?
C15 C14 H14 118.7 ?
N1 C15 H15 120.2 ?
C14 C15 N1 119.6(19) ?
C14 C15 H15 120.2 ?
C13 C16 H16A 109.5 ?
C13 C16 H16B 109.5 ?
C13 C16 H16C 109.5 ?
H16A C16 H16B 109.5 ?
H16A C16 H16C 109.5 ?
H16B C16 H16C 109.5 ?
C21 N2 H2 120.2 ?
C21 N2 C25 119.6(19) ?
C25 N2 H2 120.2 ?
N2 C21 C22 122(2) ?
N2 C21 Br2 116.8(17) ?
C22 C21 Br2 120.9(17) ?
C21 C22 H22 119.8 ?
C21 C22 C23 120(2) ?
C23 C22 H22 119.8 ?
C22 C23 C24 119(2) ?
C22 C23 C26 124(2) ?
C24 C23 C26 117.7(19) ?
C23 C24 H24 121.8 ?
C25 C24 C23 116(2) ?
C25 C24 H24 121.8 ?
N2 C25 H25 118.7 ?
C24 C25 N2 123(2) ?
C24 C25 H25 118.7 ?
C23 C26 H26A 109.5 ?
C23 C26 H26B 109.5 ?
C23 C26 H26C 109.5 ?
H26A C26 H26B 109.5 ?
H26A C26 H26C 109.5 ?
H26B C26 H26C 109.5 ?
C31 N3 H3 119.2 ?
C35 N3 H3 119.2 ?
C35 N3 C31 121.5(18) ?
N3 C31 Br3 117.3(14) ?
C32 C31 N3 121.0(19) ?
C32 C31 Br3 121.7(16) ?
C31 C32 H32 121.3 ?
C31 C32 C33 117.5(19) ?
C33 C32 H32 121.3 ?
C32 C33 C36 121.1(18) ?
C34 C33 C32 118.2(18) ?
C34 C33 C36 120.7(19) ?
C33 C34 H34 118.7 ?
C35 C34 C33 123(2) ?
C35 C34 H34 118.7 ?
N3 C35 C34 119(2) ?
N3 C35 H35 120.4 ?
C34 C35 H35 120.4 ?
C33 C36 H36A 109.5 ?
C33 C36 H36B 109.5 ?
C33 C36 H36C 109.5 ?
H36A C36 H36B 109.5 ?
H36A C36 H36C 109.5 ?
H36B C36 H36C 109.5 ?

loop_
_geom_bond_atom_site_label_1
_geom_bond_atom_site_label_2
_geom_bond_distance
_geom_bond_publ_flag
Bi1 Br11 2.736(2) yes
Bi1 Br12 2.860(2) yes
Bi1 Br13 2.7419(19) yes
Bi1 Br14 3.042(2) yes
Bi1 Br15 2.908(2) yes
Bi1 Br16 2.988(2) yes
Bi2 Br14 3.0208(19) yes
Bi2 Br15 3.0836(19) yes
Bi2 Br16 3.017(2) yes
Bi2 Br17 2.723(2) yes
Bi2 Br18 2.6928(19) yes
Bi2 Br19 2.734(2) yes
N1 H1 0.8800 ?
N1 C11 1.29(2) ?
N1 C15 1.37(2) ?
C11 C12 1.42(3) ?
C11 Br1 1.893(18) ?
C12 H12 0.9500 ?
C12 C13 1.44(3) ?
C13 C14 1.37(3) ?
C13 C16 1.78(3) ?
C14 H14 0.9500 ?
C14 C15 1.33(3) ?
C15 H15 0.9500 ?
C16 H16A 0.9800 ?
C16 H16B 0.9800 ?
C16 H16C 0.9800 ?
N2 H2 0.8800 ?
N2 C21 1.32(3) ?
N2 C25 1.37(3) ?
C21 C22 1.34(3) ?
C21 Br2 1.88(2) ?
C22 H22 0.9500 ?
C22 C23 1.38(3) ?
C23 C24 1.45(3) ?
C23 C26 1.48(3) ?
C24 H24 0.9500 ?
C24 C25 1.35(3) ?
C25 H25 0.9500 ?
C26 H26A 0.9800 ?
C26 H26B 0.9800 ?
C26 H26C 0.9800 ?
N3 H3 0.8800 ?
N3 C31 1.36(2) ?
N3 C35 1.33(2) ?
C31 C32 1.36(3) ?
C31 Br3 1.87(2) ?
C32 H32 0.9500 ?
C32 C33 1.42(3) ?
C33 C34 1.36(3) ?
C33 C36 1.49(3) ?
C34 H34 0.9500 ?
C34 C35 1.34(3) ?
C35 H35 0.9500 ?
C36 H36A 0.9800 ?
C36 H36B 0.9800 ?
C36 H36C 0.9800 ?
